data_4129358
loop_
_publ_author_name
'Shi, Hang'
'Babinski, David J.'
'Ritter, Tobias'

_publ_section_title
;
 Modular C-H functionalization cascade of aryl iodides.
;
_journal_issue 11
_journal_name_full 'Journal of the American Chemical Society'
_journal_page_first 3775
_journal_page_last 3778
_journal_paper_doi 10.1021/jacs.5b01082
_journal_volume 137
_journal_year 2015
_chemical_formula_sum 'C17 H23 B F3 N O4'
_chemical_formula_weight 373.17
_space_group_IT_number 2
_space_group_name_Hall '-P 1'
_space_group_name_H-M_alt 'P -1'
_symmetry_cell_setting triclinic
_symmetry_space_group_name_H-M 'P -1'
_atom_sites_solution_hydrogens geom
_atom_sites_solution_primary direct
_atom_sites_solution_secondary difmap
_audit_creation_method SHELXL-97
_cell_angle_alpha 94.717(2)
_cell_angle_beta 90.136(2)
_cell_angle_gamma 94.751(2)
_cell_formula_units_Z 4
_cell_length_a 9.6952(9)
_cell_length_b 12.8096(11)
_cell_length_c 14.6110(13)
_cell_measurement_reflns_used 23038
_cell_measurement_temperature 100(2)
_cell_measurement_theta_max 25.6755
_cell_measurement_theta_min 2.5165
_cell_volume 1802.1(3)
_computing_cell_refinement 'SAINT 7.46A (Bruker-AXS, 2009)'
_computing_data_collection 'APEX2 v2009.3.0 (Bruker-AXS, 2009)'
_computing_data_reduction 'SAINT 7.46A (Bruker-AXS, 2009)'
_computing_molecular_graphics 'Bruker SHELXTL (Sheldrick, 2008)'
_computing_publication_material 'Bruker SHELXTL (Sheldrick, 2008)'
_computing_structure_refinement 'SHELXL-97 (Sheldrick, 2008)'
_computing_structure_solution 'SHELXS-97 (Sheldrick, 2008)'
_diffrn_ambient_temperature 100(2)
_diffrn_measured_fraction_theta_full 0.998
_diffrn_measured_fraction_theta_max 0.998
_diffrn_measurement_device_type
;
Bruker D8 goniometer with CCD area detector
;
_diffrn_measurement_method 'omega and phi scans'
_diffrn_radiation_monochromator graphite
_diffrn_radiation_source 'fine-focus sealed tube'
_diffrn_radiation_type MoK\a
_diffrn_radiation_wavelength 0.71073
_diffrn_reflns_av_R_equivalents 0.0228
_diffrn_reflns_av_sigmaI/netI 0.0239
_diffrn_reflns_limit_h_max 11
_diffrn_reflns_limit_h_min -11
_diffrn_reflns_limit_k_max 15
_diffrn_reflns_limit_k_min -15
_diffrn_reflns_limit_l_max 17
_diffrn_reflns_limit_l_min -17
_diffrn_reflns_number 23035
_diffrn_reflns_theta_full 25.72
_diffrn_reflns_theta_max 25.72
_diffrn_reflns_theta_min 1.40
_exptl_absorpt_coefficient_mu 0.116
_exptl_absorpt_correction_T_max 0.9885
_exptl_absorpt_correction_T_min 0.9728
_exptl_absorpt_correction_type multi-scan
_exptl_absorpt_process_details 'SADABS (Sheldrick, 2008)'
_exptl_crystal_colour colorless
_exptl_crystal_density_diffrn 1.375
_exptl_crystal_density_method 'not measured'
_exptl_crystal_description plate
_exptl_crystal_F_000 784
_exptl_crystal_size_max 0.24
_exptl_crystal_size_mid 0.12
_exptl_crystal_size_min 0.10
_refine_diff_density_max 0.563
_refine_diff_density_min -0.361
_refine_diff_density_rms 0.056
_refine_ls_extinction_method none
_refine_ls_goodness_of_fit_ref 1.020
_refine_ls_hydrogen_treatment mixed
_refine_ls_matrix_type full
_refine_ls_number_parameters 477
_refine_ls_number_reflns 6875
_refine_ls_number_restraints 0
_refine_ls_restrained_S_all 1.020
_refine_ls_R_factor_all 0.0576
_refine_ls_R_factor_gt 0.0441
_refine_ls_shift/su_max 0.001
_refine_ls_shift/su_mean 0.000
_refine_ls_structure_factor_coef Fsqd
_refine_ls_weighting_details 'calc w=1/[\s^2^(Fo^2^)+(0.0738P)^2^+0.6743P] where P=(Fo^2^+2Fc^2^)/3'
_refine_ls_weighting_scheme calc
_refine_ls_wR_factor_gt 0.1139
_refine_ls_wR_factor_ref 0.1231
_reflns_number_gt 5493
_reflns_number_total 6875
_reflns_threshold_expression >2sigma(I)
_cod_data_source_file ja5b01082_si_002.cif
_cod_data_source_block Compound_2a
_cod_depositor_comments
;
The following automatic conversions were performed:

data item '_symmetry_cell_setting' value 'Triclinic' was changed to
'triclinic' in accordance with the
/home/saulius/struct/COD-crude-data/automatic-downloads/DataCite-retrospective/ACS/depositions/lib/dictionaries/cif_core.dic
dictionary named 'cif_core.dic' version 2.4.2 last updated on
2011-04-26.

Automatic conversion script
Id: cif_fix_values 6909 2019-04-08 15:41:33Z antanas 
;
_cod_original_sg_symbol_H-M P-1
_cod_database_code 4129358

loop_
_symmetry_equiv_pos_as_xyz
'x, y, z'
'-x, -y, -z'

loop_
_atom_site_label
_atom_site_type_symbol
_atom_site_fract_x
_atom_site_fract_y
_atom_site_fract_z
_atom_site_U_iso_or_equiv
_atom_site_adp_type
_atom_site_occupancy
_atom_site_symmetry_multiplicity
_atom_site_calc_flag
_atom_site_refinement_flags
F001 F 0.07361(12) 0.09783(8) 0.98348(8) 0.0321(3) Uani 1 1 d .
O002 O 0.39646(11) 0.15262(9) 0.95920(7) 0.0153(2) Uani 1 1 d .
O003 O 0.36258(12) 0.26628(9) 0.85005(7) 0.0174(3) Uani 1 1 d .
O004 O 0.13960(11) 0.15222(9) 0.45782(7) 0.0168(3) Uani 1 1 d .
O005 O 0.18901(12) 0.26845(9) 0.34976(7) 0.0197(3) Uani 1 1 d .
F006 F -0.06106(12) 0.10272(10) 0.86682(8) 0.0404(3) Uani 1 1 d .
F007 F 0.57883(12) 0.10417(10) 0.36627(8) 0.0426(3) Uani 1 1 d .
O008 O 0.04793(12) 0.24791(10) 0.92087(8) 0.0208(3) Uani 1 1 d .
F009 F -0.11877(11) 0.16620(10) 1.00097(9) 0.0416(3) Uani 1 1 d .
O00A O 0.49998(12) 0.24839(10) 0.42060(8) 0.0227(3) Uani 1 1 d .
O00B O 0.72720(12) 0.38828(9) 1.17581(8) 0.0199(3) Uani 1 1 d .
F00C F 0.45516(13) 0.10068(9) 0.48881(8) 0.0385(3) Uani 1 1 d .
O00D O -0.13877(12) 0.38583(10) 0.68576(8) 0.0244(3) Uani 1 1 d .
F00E F 0.66091(13) 0.17293(11) 0.49598(10) 0.0513(4) Uani 1 1 d .
N00F N 0.46319(13) 0.37984(10) 1.08895(9) 0.0135(3) Uani 1 1 d .
N00G N 0.11830(14) 0.38313(10) 0.59112(9) 0.0153(3) Uani 1 1 d .
C00H C 0.31644(16) 0.38171(12) 1.07666(10) 0.0135(3) Uani 1 1 d .
C00I C 0.11229(16) 0.31426(13) 0.99482(10) 0.0150(3) Uani 1 1 d .
C00J C 0.25417(16) 0.31233(12) 1.00650(10) 0.0131(3) Uani 1 1 d .
C00K C 0.26487(16) 0.38599(12) 0.57639(10) 0.0149(3) Uani 1 1 d .
C00L C 0.45254(17) 0.31614(13) 0.49465(10) 0.0167(3) Uani 1 1 d .
C00M C 0.31028(16) 0.31572(12) 0.50584(10) 0.0146(3) Uani 1 1 d .
C00N C 0.36004(17) 0.45439(13) 0.62837(11) 0.0175(3) Uani 1 1 d .
H00N H 0.3283 0.5029 0.6747 0.021 Uiso 1 1 calc R
C00O C 0.43770(17) 0.10006(13) 0.87135(10) 0.0165(3) Uani 1 1 d .
C00P C 0.03167(17) 0.38088(13) 1.04602(11) 0.0185(4) Uani 1 1 d .
H00P H -0.0651 0.3795 1.0351 0.022 Uiso 1 1 calc R
C00Q C 0.53631(16) 0.48016(12) 1.12266(11) 0.0159(3) Uani 1 1 d .
H00E H 0.5076 0.5001 1.1863 0.019 Uiso 1 1 calc R
H00F H 0.5133 0.5360 1.0836 0.019 Uiso 1 1 calc R
C00R C 0.23812(17) 0.45047(13) 1.12948(11) 0.0165(3) Uani 1 1 d .
H00R H 0.2818 0.4978 1.1763 0.020 Uiso 1 1 calc R
C00S C 0.09013(17) 0.09798(13) 0.36976(11) 0.0173(3) Uani 1 1 d .
C00T C 0.50095(17) 0.45176(13) 0.61268(11) 0.0189(4) Uani 1 1 d .
H00T H 0.5648 0.4988 0.6483 0.023 Uiso 1 1 calc R
C00U C 0.69033(17) 0.46897(13) 1.12032(11) 0.0184(3) Uani 1 1 d .
H00G H 0.7187 0.4518 1.0561 0.022 Uiso 1 1 calc R
H00H H 0.7406 0.5367 1.1429 0.022 Uiso 1 1 calc R
C00V C 0.54954(17) 0.38148(14) 0.54582(11) 0.0188(4) Uani 1 1 d .
H00V H 0.6459 0.3783 0.5355 0.023 Uiso 1 1 calc R
C00W C 0.49848(17) 0.29694(13) 1.14707(11) 0.0176(3) Uani 1 1 d .
H00I H 0.4508 0.2286 1.1237 0.021 Uiso 1 1 calc R
H00J H 0.4680 0.3136 1.2109 0.021 Uiso 1 1 calc R
C00X C 0.06867(17) 0.48115(13) 0.63193(11) 0.0182(4) Uani 1 1 d .
H00A H 0.1015 0.5401 0.5956 0.022 Uiso 1 1 calc R
H00B H 0.1053 0.4964 0.6954 0.022 Uiso 1 1 calc R
C00Y C 0.09658(17) 0.44991(13) 1.11391(11) 0.0187(4) Uani 1 1 d .
H00Y H 0.0440 0.4971 1.1500 0.022 Uiso 1 1 calc R
C00Z C -0.08826(18) 0.46997(14) 0.63302(12) 0.0215(4) Uani 1 1 d .
H00C H -0.1226 0.5365 0.6595 0.026 Uiso 1 1 calc R
H00D H -0.1241 0.4564 0.5693 0.026 Uiso 1 1 calc R
C010 C 0.45923(18) 0.19340(13) 0.80998(11) 0.0180(4) Uani 1 1 d .
C011 C 0.65385(18) 0.29039(13) 1.14530(12) 0.0206(4) Uani 1 1 d .
H01Q H 0.6786 0.2358 1.1852 0.025 Uiso 1 1 calc R
H01R H 0.6823 0.2691 1.0819 0.025 Uiso 1 1 calc R
C012 C 0.06878(18) 0.29683(13) 0.64687(11) 0.0197(4) Uani 1 1 d .
H01A H 0.1068 0.3103 0.7101 0.024 Uiso 1 1 calc R
H01B H 0.1005 0.2296 0.6199 0.024 Uiso 1 1 calc R
C013 C -0.01310(18) 0.15593(15) 0.94344(13) 0.0256(4) Uani 1 1 d .
C014 C 0.08249(18) 0.19073(13) 0.30832(11) 0.0191(4) Uani 1 1 d .
C015 C -0.08828(18) 0.28979(14) 0.64910(13) 0.0255(4) Uani 1 1 d .
H01C H -0.1253 0.2722 0.5860 0.031 Uiso 1 1 calc R
H01D H -0.1220 0.2325 0.6870 0.031 Uiso 1 1 calc R
C016 C 0.5483(2) 0.15929(16) 0.44350(14) 0.0310(5) Uani 1 1 d .
C017 C 0.3169(2) 0.02170(14) 0.84052(13) 0.0272(4) Uani 1 1 d .
H01S H 0.2964 -0.0264 0.8884 0.041 Uiso 1 1 calc R
H01T H 0.3410 -0.0185 0.7837 0.041 Uiso 1 1 calc R
H01U H 0.2353 0.0595 0.8296 0.041 Uiso 1 1 calc R
C018 C 0.5663(2) 0.04385(16) 0.88657(13) 0.0285(4) Uani 1 1 d .
H01V H 0.6370 0.0930 0.9184 0.043 Uiso 1 1 calc R
H01W H 0.6019 0.0173 0.8272 0.043 Uiso 1 1 calc R
H01X H 0.5432 -0.0151 0.9240 0.043 Uiso 1 1 calc R
C019 C 0.1997(2) 0.02427(14) 0.33976(13) 0.0273(4) Uani 1 1 d .
H01E H 0.2866 0.0656 0.3282 0.041 Uiso 1 1 calc R
H01F H 0.1687 -0.0181 0.2834 0.041 Uiso 1 1 calc R
H01G H 0.2144 -0.0222 0.3883 0.041 Uiso 1 1 calc R
C01A C -0.0471(2) 0.03551(15) 0.38392(12) 0.0279(4) Uani 1 1 d .
H01H H -0.0319 -0.0236 0.4202 0.042 Uiso 1 1 calc R
H01I H -0.0874 0.0088 0.3241 0.042 Uiso 1 1 calc R
H01J H -0.1105 0.0811 0.4166 0.042 Uiso 1 1 calc R
C01B C 0.60275(19) 0.25093(15) 0.81987(14) 0.0306(4) Uani 1 1 d .
H01Y H 0.6059 0.3144 0.7865 0.046 Uiso 1 1 calc R
H01Z H 0.6715 0.2049 0.7945 0.046 Uiso 1 1 calc R
H01{ H 0.6234 0.2706 0.8850 0.046 Uiso 1 1 calc R
C01C C -0.0537(2) 0.24090(16) 0.31628(15) 0.0338(5) Uani 1 1 d .
H01K H -0.0718 0.2610 0.3810 0.051 Uiso 1 1 calc R
H01L H -0.1286 0.1906 0.2912 0.051 Uiso 1 1 calc R
H01M H -0.0486 0.3035 0.2818 0.051 Uiso 1 1 calc R
C01D C 0.4218(2) 0.16697(15) 0.70944(12) 0.0300(4) Uani 1 1 d .
H01 H 0.3247 0.1390 0.7039 0.045 Uiso 1 1 calc R
H01| H 0.4811 0.1142 0.6829 0.045 Uiso 1 1 calc R
H01} H 0.4354 0.2306 0.6765 0.045 Uiso 1 1 calc R
B01E B 0.34109(18) 0.24269(14) 0.93841(12) 0.0135(4) Uani 1 1 d .
C01F C 0.1182(2) 0.16596(15) 0.20821(12) 0.0314(5) Uani 1 1 d .
H01N H 0.1121 0.2288 0.1749 0.047 Uiso 1 1 calc R
H01O H 0.0530 0.1092 0.1811 0.047 Uiso 1 1 calc R
H01P H 0.2125 0.1439 0.2040 0.047 Uiso 1 1 calc R
B01G B 0.20860(19) 0.24464(14) 0.43769(12) 0.0154(4) Uani 1 1 d .

loop_
_atom_site_aniso_label
_atom_site_aniso_U_11
_atom_site_aniso_U_22
_atom_site_aniso_U_33
_atom_site_aniso_U_23
_atom_site_aniso_U_13
_atom_site_aniso_U_12
F001 0.0353(6) 0.0228(6) 0.0371(6) 0.0025(5) -0.0011(5) -0.0033(5)
O002 0.0198(6) 0.0156(6) 0.0109(5) 0.0002(4) 0.0024(4) 0.0053(5)
O003 0.0250(6) 0.0144(6) 0.0136(6) 0.0015(5) 0.0038(5) 0.0067(5)
O004 0.0220(6) 0.0166(6) 0.0112(5) 0.0000(4) -0.0026(4) -0.0017(5)
O005 0.0276(6) 0.0160(6) 0.0143(6) 0.0014(5) -0.0056(5) -0.0042(5)
F006 0.0337(6) 0.0445(7) 0.0368(7) -0.0208(6) -0.0071(5) -0.0098(5)
F007 0.0395(7) 0.0489(8) 0.0378(7) -0.0215(6) 0.0027(5) 0.0176(6)
O008 0.0200(6) 0.0259(7) 0.0154(6) -0.0034(5) -0.0037(5) -0.0002(5)
F009 0.0246(6) 0.0440(7) 0.0509(7) -0.0149(6) 0.0168(5) -0.0109(5)
O00A 0.0248(6) 0.0277(7) 0.0152(6) -0.0045(5) 0.0020(5) 0.0055(5)
O00B 0.0197(6) 0.0194(6) 0.0206(6) 0.0011(5) -0.0080(5) 0.0020(5)
F00C 0.0513(7) 0.0287(6) 0.0370(7) 0.0034(5) 0.0010(6) 0.0119(5)
O00D 0.0223(6) 0.0219(7) 0.0281(7) -0.0023(5) 0.0083(5) 0.0004(5)
F00E 0.0374(7) 0.0538(8) 0.0617(9) -0.0228(7) -0.0268(6) 0.0250(6)
N00F 0.0147(7) 0.0131(7) 0.0127(6) -0.0003(5) -0.0023(5) 0.0023(5)
N00G 0.0173(7) 0.0138(7) 0.0143(6) -0.0005(5) 0.0014(5) 0.0001(5)
C00H 0.0163(8) 0.0133(8) 0.0113(7) 0.0027(6) 0.0003(6) 0.0017(6)
C00I 0.0181(8) 0.0161(8) 0.0106(7) 0.0008(6) -0.0034(6) -0.0003(6)
C00J 0.0157(8) 0.0127(8) 0.0115(7) 0.0039(6) 0.0002(6) 0.0022(6)
C00K 0.0180(8) 0.0151(8) 0.0120(7) 0.0037(6) -0.0013(6) 0.0007(6)
C00L 0.0207(8) 0.0190(9) 0.0108(7) 0.0003(6) 0.0023(6) 0.0042(7)
C00M 0.0184(8) 0.0141(8) 0.0115(7) 0.0032(6) -0.0005(6) 0.0002(6)
C00N 0.0221(8) 0.0170(8) 0.0134(8) 0.0006(6) -0.0009(6) 0.0012(7)
C00O 0.0236(9) 0.0153(8) 0.0108(7) -0.0005(6) 0.0040(6) 0.0043(7)
C00P 0.0128(8) 0.0225(9) 0.0209(8) 0.0036(7) 0.0015(6) 0.0044(7)
C00Q 0.0195(8) 0.0136(8) 0.0142(7) -0.0002(6) -0.0020(6) 0.0013(6)
C00R 0.0198(8) 0.0153(8) 0.0141(8) -0.0008(6) 0.0009(6) 0.0020(6)
C00S 0.0241(9) 0.0163(8) 0.0109(7) -0.0006(6) -0.0036(6) -0.0009(7)
C00T 0.0206(8) 0.0188(9) 0.0163(8) 0.0013(7) -0.0047(7) -0.0039(7)
C00U 0.0181(8) 0.0192(9) 0.0179(8) 0.0023(7) -0.0019(6) 0.0015(7)
C00V 0.0152(8) 0.0241(9) 0.0171(8) 0.0031(7) 0.0000(6) 0.0006(7)
C00W 0.0220(9) 0.0143(8) 0.0169(8) 0.0027(6) -0.0044(6) 0.0019(7)
C00X 0.0215(9) 0.0155(8) 0.0174(8) 0.0001(7) 0.0004(7) 0.0016(7)
C00Y 0.0207(8) 0.0182(9) 0.0175(8) 0.0001(7) 0.0039(7) 0.0052(7)
C00Z 0.0228(9) 0.0196(9) 0.0218(9) -0.0004(7) 0.0018(7) 0.0029(7)
C010 0.0247(9) 0.0141(8) 0.0159(8) 0.0006(6) 0.0068(7) 0.0058(7)
C011 0.0229(9) 0.0155(8) 0.0235(9) -0.0002(7) -0.0078(7) 0.0035(7)
C012 0.0244(9) 0.0161(9) 0.0181(8) 0.0011(7) 0.0039(7) -0.0006(7)
C013 0.0170(8) 0.0292(10) 0.0274(9) -0.0092(8) 0.0008(7) -0.0055(7)
C014 0.0259(9) 0.0147(8) 0.0160(8) 0.0011(7) -0.0070(7) -0.0031(7)
C015 0.0247(9) 0.0194(9) 0.0309(10) -0.0024(8) 0.0094(8) -0.0025(7)
C016 0.0265(10) 0.0360(11) 0.0299(10) -0.0139(9) -0.0042(8) 0.0144(8)
C017 0.0364(11) 0.0189(9) 0.0240(9) -0.0063(7) 0.0080(8) -0.0040(8)
C018 0.0358(11) 0.0305(11) 0.0223(9) 0.0048(8) 0.0076(8) 0.0185(8)
C019 0.0370(11) 0.0203(10) 0.0243(9) -0.0059(8) -0.0090(8) 0.0082(8)
C01A 0.0322(10) 0.0289(10) 0.0204(9) 0.0029(8) -0.0063(7) -0.0109(8)
C01B 0.0287(10) 0.0239(10) 0.0385(11) 0.0000(8) 0.0168(8) -0.0004(8)
C01C 0.0342(11) 0.0253(10) 0.0422(12) 0.0012(9) -0.0168(9) 0.0070(8)
C01D 0.0510(12) 0.0269(10) 0.0140(8) 0.0023(8) 0.0060(8) 0.0133(9)
B01E 0.0135(8) 0.0132(9) 0.0130(8) -0.0007(7) -0.0020(7) -0.0021(7)
C01F 0.0515(13) 0.0261(10) 0.0143(9) 0.0012(8) -0.0065(8) -0.0089(9)
B01G 0.0182(9) 0.0143(9) 0.0140(8) -0.0002(7) 0.0007(7) 0.0037(7)

loop_
_atom_type_symbol
_atom_type_description
_atom_type_scat_dispersion_real
_atom_type_scat_dispersion_imag
_atom_type_scat_source
C C 0.0033 0.0016 'International Tables Vol C Tables 4.2.6.8 and 6.1.1.4'
H H 0.0000 0.0000 'International Tables Vol C Tables 4.2.6.8 and 6.1.1.4'
B B 0.0013 0.0007 'International Tables Vol C Tables 4.2.6.8 and 6.1.1.4'
F F 0.0171 0.0103 'International Tables Vol C Tables 4.2.6.8 and 6.1.1.4'
N N 0.0061 0.0033 'International Tables Vol C Tables 4.2.6.8 and 6.1.1.4'
O O 0.0106 0.0060 'International Tables Vol C Tables 4.2.6.8 and 6.1.1.4'

loop_
_geom_angle_atom_site_label_1
_geom_angle_atom_site_label_2
_geom_angle_atom_site_label_3
_geom_angle
B01E O002 C00O 106.33(12)
B01E O003 C010 106.88(12)
B01G O004 C00S 106.48(12)
B01G O005 C014 107.11(12)
C013 O008 C00I 115.68(13)
C016 O00A C00L 116.20(13)
C011 O00B C00U 110.16(12)
C015 O00D C00Z 109.96(13)
C00H N00F C00Q 115.26(12)
C00H N00F C00W 112.35(12)
C00Q N00F C00W 109.69(12)
C00K N00G C00X 115.19(13)
C00K N00G C012 111.94(13)
C00X N00G C012 108.73(12)
C00R C00H C00J 120.65(14)
C00R C00H N00F 122.65(14)
C00J C00H N00F 116.68(13)
C00P C00I C00J 124.29(15)
C00P C00I O008 118.14(14)
C00J C00I O008 117.43(14)
C00I C00J C00H 116.55(14)
C00I C00J B01E 121.08(14)
C00H C00J B01E 122.15(14)
C00N C00K C00M 120.46(15)
C00N C00K N00G 122.78(14)
C00M C00K N00G 116.76(14)
C00V C00L C00M 124.71(15)
C00V C00L O00A 118.31(14)
C00M C00L O00A 116.85(14)
C00L C00M C00K 116.27(14)
C00L C00M B01G 120.32(14)
C00K C00M B01G 123.29(14)
C00T C00N C00K 120.27(15)
C00T C00N H00N 119.9
C00K C00N H00N 119.9
O002 C00O C018 109.14(13)
O002 C00O C017 106.07(13)
C018 C00O C017 110.61(15)
O002 C00O C010 102.11(12)
C018 C00O C010 114.69(14)
C017 C00O C010 113.44(14)
C00I C00P C00Y 117.84(15)
C00I C00P H00P 121.1
C00Y C00P H00P 121.1
N00F C00Q C00U 108.85(13)
N00F C00Q H00E 109.9
C00U C00Q H00E 109.9
N00F C00Q H00F 109.9
C00U C00Q H00F 109.9
H00E C00Q H00F 108.3
C00Y C00R C00H 120.29(15)
C00Y C00R H00R 119.9
C00H C00R H00R 119.9
O004 C00S C01A 109.43(13)
O004 C00S C019 105.88(13)
C01A C00S C019 110.19(15)
O004 C00S C014 102.16(12)
C01A C00S C014 114.93(14)
C019 C00S C014 113.50(14)
C00V C00T C00N 120.84(15)
C00V C00T H00T 119.6
C00N C00T H00T 119.6
O00B C00U C00Q 111.40(13)
O00B C00U H00G 109.3
C00Q C00U H00G 109.3
O00B C00U H00H 109.3
C00Q C00U H00H 109.3
H00G C00U H00H 108.0
C00L C00V C00T 117.40(15)
C00L C00V H00V 121.3
C00T C00V H00V 121.3
N00F C00W C011 108.74(13)
N00F C00W H00I 109.9
C011 C00W H00I 109.9
N00F C00W H00J 109.9
C011 C00W H00J 109.9
H00I C00W H00J 108.3
N00G C00X C00Z 108.98(13)
N00G C00X H00A 109.9
C00Z C00X H00A 109.9
N00G C00X H00B 109.9
C00Z C00X H00B 109.9
H00A C00X H00B 108.3
C00P C00Y C00R 120.36(15)
C00P C00Y H00Y 119.8
C00R C00Y H00Y 119.8
O00D C00Z C00X 111.16(14)
O00D C00Z H00C 109.4
C00X C00Z H00C 109.4
O00D C00Z H00D 109.4
C00X C00Z H00D 109.4
H00C C00Z H00D 108.0
O003 C010 C01D 108.56(14)
O003 C010 C01B 106.41(13)
C01D C010 C01B 110.51(15)
O003 C010 C00O 102.20(12)
C01D C010 C00O 115.06(14)
C01B C010 C00O 113.30(15)
O00B C011 C00W 111.91(13)
O00B C011 H01Q 109.2
C00W C011 H01Q 109.2
O00B C011 H01R 109.2
C00W C011 H01R 109.2
H01Q C011 H01R 107.9
N00G C012 C015 108.91(14)
N00G C012 H01A 109.9
C015 C012 H01A 109.9
N00G C012 H01B 109.9
C015 C012 H01B 109.9
H01A C012 H01B 108.3
F006 C013 F001 108.25(15)
F006 C013 F009 108.12(14)
F001 C013 F009 106.15(16)
F006 C013 O008 107.68(16)
F001 C013 O008 112.90(14)
F009 C013 O008 113.55(15)
O005 C014 C01C 106.70(14)
O005 C014 C01F 108.51(14)
C01C C014 C01F 110.56(15)
O005 C014 C00S 102.26(12)
C01C C014 C00S 113.11(15)
C01F C014 C00S 114.95(14)
O00D C015 C012 111.86(14)
O00D C015 H01C 109.2
C012 C015 H01C 109.2
O00D C015 H01D 109.2
C012 C015 H01D 109.2
H01C C015 H01D 107.9
F00E C016 F007 108.01(15)
F00E C016 O00A 114.41(17)
F007 C016 O00A 107.61(17)
F00E C016 F00C 106.09(17)
F007 C016 F00C 108.11(16)
O00A C016 F00C 112.40(15)
C00O C017 H01S 109.5
C00O C017 H01T 109.5
H01S C017 H01T 109.5
C00O C017 H01U 109.5
H01S C017 H01U 109.5
H01T C017 H01U 109.5
C00O C018 H01V 109.5
C00O C018 H01W 109.5
H01V C018 H01W 109.5
C00O C018 H01X 109.5
H01V C018 H01X 109.5
H01W C018 H01X 109.5
C00S C019 H01E 109.5
C00S C019 H01F 109.5
H01E C019 H01F 109.5
C00S C019 H01G 109.5
H01E C019 H01G 109.5
H01F C019 H01G 109.5
C00S C01A H01H 109.5
C00S C01A H01I 109.5
H01H C01A H01I 109.5
C00S C01A H01J 109.5
H01H C01A H01J 109.5
H01I C01A H01J 109.5
C010 C01B H01Y 109.5
C010 C01B H01Z 109.5
H01Y C01B H01Z 109.5
C010 C01B H01{ 109.5
H01Y C01B H01{ 109.5
H01Z C01B H01{ 109.5
C014 C01C H01K 109.5
C014 C01C H01L 109.5
H01K C01C H01L 109.5
C014 C01C H01M 109.5
H01K C01C H01M 109.5
H01L C01C H01M 109.5
C010 C01D H01 109.5
C010 C01D H01| 109.5
H01 C01D H01| 109.5
C010 C01D H01} 109.5
H01 C01D H01} 109.5
H01| C01D H01} 109.5
O003 B01E O002 113.76(14)
O003 B01E C00J 121.41(14)
O002 B01E C00J 124.77(14)
C014 C01F H01N 109.5
C014 C01F H01O 109.5
H01N C01F H01O 109.5
C014 C01F H01P 109.5
H01N C01F H01P 109.5
H01O C01F H01P 109.5
O005 B01G O004 113.74(15)
O005 B01G C00M 121.58(15)
O004 B01G C00M 124.56(14)

loop_
_geom_bond_atom_site_label_1
_geom_bond_atom_site_label_2
_geom_bond_distance
F001 C013 1.333(2)
O002 B01E 1.368(2)
O002 C00O 1.4717(18)
O003 B01E 1.363(2)
O003 C010 1.4663(19)
O004 B01G 1.365(2)
O004 C00S 1.4708(18)
O005 B01G 1.361(2)
O005 C014 1.4670(19)
F006 C013 1.324(2)
F007 C016 1.328(2)
O008 C013 1.340(2)
O008 C00I 1.4273(19)
F009 C013 1.335(2)
O00A C016 1.336(2)
O00A C00L 1.4316(19)
O00B C011 1.427(2)
O00B C00U 1.432(2)
F00C C016 1.338(2)
O00D C015 1.426(2)
O00D C00Z 1.430(2)
F00E C016 1.324(2)
N00F C00H 1.436(2)
N00F C00Q 1.463(2)
N00F C00W 1.474(2)
N00G C00K 1.436(2)
N00G C00X 1.464(2)
N00G C012 1.476(2)
C00H C00R 1.396(2)
C00H C00J 1.401(2)
C00I C00P 1.381(2)
C00I C00J 1.388(2)
C00J B01E 1.574(2)
C00K C00N 1.396(2)
C00K C00M 1.408(2)
C00L C00V 1.381(2)
C00L C00M 1.389(2)
C00M B01G 1.578(2)
C00N C00T 1.389(2)
C00N H00N 0.9500
C00O C018 1.515(2)
C00O C017 1.520(2)
C00O C010 1.553(2)
C00P C00Y 1.387(2)
C00P H00P 0.9500
C00Q C00U 1.512(2)
C00Q H00E 0.9900
C00Q H00F 0.9900
C00R C00Y 1.390(2)
C00R H00R 0.9500
C00S C01A 1.518(2)
C00S C019 1.521(2)
C00S C014 1.553(2)
C00T C00V 1.384(2)
C00T H00T 0.9500
C00U H00G 0.9900
C00U H00H 0.9900
C00V H00V 0.9500
C00W C011 1.516(2)
C00W H00I 0.9900
C00W H00J 0.9900
C00X C00Z 1.517(2)
C00X H00A 0.9900
C00X H00B 0.9900
C00Y H00Y 0.9500
C00Z H00C 0.9900
C00Z H00D 0.9900
C010 C01D 1.516(2)
C010 C01B 1.520(3)
C011 H01Q 0.9900
C011 H01R 0.9900
C012 C015 1.519(2)
C012 H01A 0.9900
C012 H01B 0.9900
C014 C01C 1.516(3)
C014 C01F 1.518(2)
C015 H01C 0.9900
C015 H01D 0.9900
C017 H01S 0.9800
C017 H01T 0.9800
C017 H01U 0.9800
C018 H01V 0.9800
C018 H01W 0.9800
C018 H01X 0.9800
C019 H01E 0.9800
C019 H01F 0.9800
C019 H01G 0.9800
C01A H01H 0.9800
C01A H01I 0.9800
C01A H01J 0.9800
C01B H01Y 0.9800
C01B H01Z 0.9800
C01B H01{ 0.9800
C01C H01K 0.9800
C01C H01L 0.9800
C01C H01M 0.9800
C01D H01 0.9800
C01D H01| 0.9800
C01D H01} 0.9800
C01F H01N 0.9800
C01F H01O 0.9800
C01F H01P 0.9800

loop_
_geom_torsion_atom_site_label_1
_geom_torsion_atom_site_label_2
_geom_torsion_atom_site_label_3
_geom_torsion_atom_site_label_4
_geom_torsion
C00Q N00F C00H C00R -29.4(2)
C00W N00F C00H C00R 97.26(17)
C00Q N00F C00H C00J 148.94(14)
C00W N00F C00H C00J -84.43(16)
C013 O008 C00I C00P -86.16(18)
C013 O008 C00I C00J 98.03(17)
C00P C00I C00J C00H 1.5(2)
O008 C00I C00J C00H 177.01(13)
C00P C00I C00J B01E -173.33(15)
O008 C00I C00J B01E 2.2(2)
C00R C00H C00J C00I -1.7(2)
N00F C00H C00J C00I 179.96(13)
C00R C00H C00J B01E 173.05(14)
N00F C00H C00J B01E -5.3(2)
C00X N00G C00K C00N 26.0(2)
C012 N00G C00K C00N -98.86(17)
C00X N00G C00K C00M -153.89(14)
C012 N00G C00K C00M 81.22(17)
C016 O00A C00L C00V 81.1(2)
C016 O00A C00L C00M -102.82(18)
C00V C00L C00M C00K -1.6(2)
O00A C00L C00M C00K -177.35(13)
C00V C00L C00M B01G 174.58(15)
O00A C00L C00M B01G -1.2(2)
C00N C00K C00M C00L 2.6(2)
N00G C00K C00M C00L -177.46(13)
C00N C00K C00M B01G -173.44(15)
N00G C00K C00M B01G 6.5(2)
C00M C00K C00N C00T -1.8(2)
N00G C00K C00N C00T 178.28(15)
B01E O002 C00O C018 146.41(14)
B01E O002 C00O C017 -94.40(15)
B01E O002 C00O C010 24.63(15)
C00J C00I C00P C00Y -0.4(2)
O008 C00I C00P C00Y -175.92(14)
C00H N00F C00Q C00U -172.80(12)
C00W N00F C00Q C00U 59.23(16)
C00J C00H C00R C00Y 0.9(2)
N00F C00H C00R C00Y 179.17(14)
B01G O004 C00S C01A -146.84(15)
B01G O004 C00S C019 94.42(15)
B01G O004 C00S C014 -24.62(16)
C00K C00N C00T C00V -0.2(2)
C011 O00B C00U C00Q 58.02(17)
N00F C00Q C00U O00B -59.19(17)
C00M C00L C00V C00T -0.3(3)
O00A C00L C00V C00T 175.38(14)
C00N C00T C00V C00L 1.3(2)
C00H N00F C00W C011 172.04(13)
C00Q N00F C00W C011 -58.39(16)
C00K N00G C00X C00Z 173.53(13)
C012 N00G C00X C00Z -59.93(17)
C00I C00P C00Y C00R -0.5(2)
C00H C00R C00Y C00P 0.2(2)
C015 O00D C00Z C00X -58.17(18)
N00G C00X C00Z O00D 60.07(17)
B01E O003 C010 C01D 145.39(14)
B01E O003 C010 C01B -95.65(15)
B01E O003 C010 C00O 23.40(16)
O002 C00O C010 O003 -28.86(15)
C018 C00O C010 O003 -146.75(14)
C017 C00O C010 O003 84.82(16)
O002 C00O C010 C01D -146.29(14)
C018 C00O C010 C01D 95.83(19)
C017 C00O C010 C01D -32.6(2)
O002 C00O C010 C01B 85.20(15)
C018 C00O C010 C01B -32.7(2)
C017 C00O C010 C01B -161.11(14)
C00U O00B C011 C00W -57.52(17)
N00F C00W C011 O00B 57.77(17)
C00K N00G C012 C015 -172.70(13)
C00X N00G C012 C015 58.90(17)
C00I O008 C013 F006 -177.02(13)
C00I O008 C013 F001 -57.58(19)
C00I O008 C013 F009 63.31(19)
B01G O005 C014 C01C 96.91(16)
B01G O005 C014 C01F -143.93(15)
B01G O005 C014 C00S -22.07(16)
O004 C00S C014 O005 27.99(15)
C01A C00S C014 O005 146.38(14)
C019 C00S C014 O005 -85.52(16)
O004 C00S C014 C01C -86.37(16)
C01A C00S C014 C01C 32.0(2)
C019 C00S C014 C01C 160.12(15)
O004 C00S C014 C01F 145.34(14)
C01A C00S C014 C01F -96.28(18)
C019 C00S C014 C01F 31.8(2)
C00Z O00D C015 C012 57.57(19)
N00G C012 C015 O00D -58.30(18)
C00L O00A C016 F00E -63.9(2)
C00L O00A C016 F007 176.09(13)
C00L O00A C016 F00C 57.2(2)
C010 O003 B01E O002 -8.79(18)
C010 O003 B01E C00J 173.77(14)
C00O O002 B01E O003 -11.10(18)
C00O O002 B01E C00J 166.24(14)
C00I C00J B01E O003 69.4(2)
C00H C00J B01E O003 -105.12(18)
C00I C00J B01E O002 -107.77(19)
C00H C00J B01E O002 77.7(2)
C014 O005 B01G O004 7.35(18)
C014 O005 B01G C00M -176.40(14)
C00S O004 B01G O005 11.98(18)
C00S O004 B01G C00M -164.13(15)
C00L C00M B01G O005 -72.3(2)
C00K C00M B01G O005 103.64(19)
C00L C00M B01G O004 103.56(19)
C00K C00M B01G O004 -80.5(2)
